data_8100486
loop_
_publ_author_name
'Jozef, Garbarczyk'
'Katarzyna, Pogorzelec-Glaser'

_publ_section_title
;
Crystal structure of imidazolium decanedioate, C~18~H~31~N~2~O~6~
;
_journal_issue 4
_journal_name_full 'Zeitschrift f\"ur Kristallographie - New Crystal Structures'
_journal_page_first 567
_journal_page_last 568
_journal_volume 218
_journal_year 2003
_chemical_formula_moiety 'C18 H31 N2 O6'
_chemical_formula_sum 'C18 H31 N2 O6'
_chemical_formula_weight 371.45
_chemical_name_common 'Imidazolium Sebacate'
_space_group_IT_number 2
_symmetry_cell_setting triclinic
_symmetry_space_group_name_Hall '-P 1'
_symmetry_space_group_name_H-M 'P -1'
_cell_angle_alpha 95.224(13)
_cell_angle_beta 92.906(10)
_cell_angle_gamma 94.618(10)
_cell_formula_units_Z 2
_cell_length_a 8.8249(8)
_cell_length_b 8.9915(15)
_cell_length_c 12.897(2)
_cell_measurement_temperature 293(2)
_cell_volume 1014.1(2)
_diffrn_ambient_temperature 293(2)
_exptl_crystal_density_diffrn 1.216
_cod_depositor_comments
;
The following automatic conversions were performed:
'_symmetry_cell_setting' value 'Triclinic' changed to 'triclinic'
according to '/home/saulius/struct/CIF-dictionaries/cif_core.dic'
dictionary named 'cif_core.dic' version 2.4.1 from 2010-06-29.

Automatic conversion script
Id: cif_fix_enum 1527 2010-12-29 10:47:43Z saulius 
;
_cod_original_sg_symbol_H-M P1-
_cod_database_code 8100486

loop_
_symmetry_equiv_pos_as_xyz
'x, y, z'
'-x, -y, -z'

loop_
_atom_site_label
_atom_site_type_symbol
_atom_site_fract_x
_atom_site_fract_y
_atom_site_fract_z
_atom_site_U_iso_or_equiv
_atom_site_adp_type
_atom_site_occupancy
_atom_site_symmetry_multiplicity
_atom_site_Wyckoff_symbol
_atom_site_calc_flag
_atom_site_refinement_flags
_atom_site_disorder_assembly
_atom_site_disorder_group
O1A O 0.06196(13) 0.90356(14) 0.14117(9) 0.0542(3) Uani 1 2 i d . . .
O2A O -0.16480(14) 0.87298(16) 0.05815(10) 0.0647(4) Uani 1 2 i d . . .
O3A O 0.13998(12) 0.17314(13) -0.65041(8) 0.0492(3) Uani 1 2 i d . . .
O4A O -0.07708(12) 0.05930(14) -0.71835(8) 0.0508(3) Uani 1 2 i d . . .
C1A C -0.03329(17) 0.84708(16) 0.06328(11) 0.0377(3) Uani 1 2 i d . . .
C2A C 0.03916(18) 0.75095(17) -0.01807(12) 0.0423(4) Uani 1 2 i d . . .
H2A1 H 0.1037 0.6856 0.0163 0.051 Uiso 1 2 i calc . . .
H2A2 H 0.1035 0.8148 -0.0575 0.051 Uiso 1 2 i calc . . .
C3A C -0.07535(19) 0.65620(18) -0.09266(12) 0.0454(4) Uani 1 2 i d . . .
H3A1 H -0.1375 0.7220 -0.1284 0.054 Uiso 1 2 i calc . . .
H3A2 H -0.1420 0.5953 -0.0527 0.054 Uiso 1 2 i calc . . .
C4A C -0.00479(19) 0.55385(17) -0.17356(11) 0.0439(4) Uani 1 2 i d . . .
H4A1 H 0.0589 0.6142 -0.2157 0.053 Uiso 1 2 i calc . . .
H4A2 H 0.0596 0.4893 -0.1384 0.053 Uiso 1 2 i calc . . .
C5A C -0.1247(2) 0.45795(18) -0.24401(12) 0.0465(4) Uani 1 2 i d . . .
H5A1 H -0.1852 0.3951 -0.2016 0.056 Uiso 1 2 i calc . . .
H5A2 H -0.1921 0.5232 -0.2758 0.056 Uiso 1 2 i calc . . .
C6A C -0.0609(2) 0.35871(17) -0.32965(11) 0.0455(4) Uani 1 2 i d . . .
H6A1 H -0.0088 0.4215 -0.3764 0.055 Uiso 1 2 i calc . . .
H6A2 H 0.0136 0.2997 -0.2987 0.055 Uiso 1 2 i calc . . .
C7A C -0.1822(2) 0.25392(18) -0.39217(12) 0.0489(4) Uani 1 2 i d . . .
H7A1 H -0.2588 0.3128 -0.4208 0.059 Uiso 1 2 i calc . . .
H7A2 H -0.2316 0.1886 -0.3458 0.059 Uiso 1 2 i calc . . .
C8A C -0.1196(2) 0.15800(17) -0.48098(12) 0.0461(4) Uani 1 2 i d . . .
H8A1 H -0.0264 0.1195 -0.4557 0.055 Uiso 1 2 i calc . . .
H8A2 H -0.1926 0.0730 -0.5027 0.055 Uiso 1 2 i calc . . .
C9A C -0.08663(18) 0.24360(16) -0.57465(11) 0.0415(3) Uani 1 2 i d . . .
H9A1 H -0.1818 0.2681 -0.6072 0.050 Uiso 1 2 i calc . . .
H9A2 H -0.0263 0.3368 -0.5516 0.050 Uiso 1 2 i calc . . .
C10A C -0.00201(17) 0.15344(16) -0.65369(10) 0.0372(3) Uani 1 2 i d . . .
O1B O 0.27543(17) 0.37342(16) 0.49360(11) 0.0689(4) Uani 1 2 i d . . .
O2B O 0.3880(2) 0.19326(18) 0.56123(13) 0.1014(7) Uani 1 2 i d . . .
C1B C 0.3557(2) 0.3198(2) 0.56735(13) 0.0537(4) Uani 1 2 i d . . .
C2B C 0.4024(2) 0.4353(2) 0.65695(14) 0.0603(5) Uani 1 2 i d . . .
H2B1 H 0.3243 0.5051 0.6631 0.072 Uiso 1 2 i calc . . .
H2B2 H 0.4956 0.4912 0.6411 0.072 Uiso 1 2 i calc . . .
C3B C 0.4278(2) 0.3740(2) 0.76045(13) 0.0553(4) Uani 1 2 i d . . .
H3B1 H 0.5128 0.3120 0.7571 0.066 Uiso 1 2 i calc . . .
H3B2 H 0.3381 0.3109 0.7742 0.066 Uiso 1 2 i calc . . .
C4B C 0.4605(2) 0.4966(2) 0.84988(13) 0.0572(5) Uani 1 2 i d . . .
H4B1 H 0.5490 0.5607 0.8351 0.069 Uiso 1 2 i calc . . .
H4B2 H 0.3747 0.5574 0.8535 0.069 Uiso 1 2 i calc . . .
C5B C 0.4893(2) 0.4389(2) 0.95481(13) 0.0585(5) Uani 1 2 i d . . .
H5B1 H 0.5797 0.3842 0.9528 0.070 Uiso 1 2 i calc . . .
H5B2 H 0.4042 0.3689 0.9674 0.070 Uiso 1 2 i calc . . .
N1 N 0.61687(18) 1.04812(18) 0.24492(13) 0.0565(4) Uani 1 2 i d . . .
N2 N 0.38023(17) 1.07846(18) 0.25209(12) 0.0533(4) Uani 1 2 i d . . .
C1 C 0.5079(2) 1.0707(2) 0.30795(15) 0.0596(5) Uani 1 2 i d . . .
H1 H 0.5188 1.0799 0.3804 0.071 Uiso 1 2 i calc . . .
C2 C 0.5574(2) 1.0416(3) 0.14624(16) 0.0722(6) Uani 1 2 i d . . .
H2 H 0.6101 1.0259 0.0861 0.087 Uiso 1 2 i calc . . .
C3 C 0.4093(2) 1.0615(3) 0.14994(15) 0.0701(6) Uani 1 2 i d . . .
H3 H 0.3399 1.0634 0.0934 0.084 Uiso 1 2 i calc . . .
H1A H 0.008(3) 0.956(3) 0.190(2) 0.091(8) Uiso 1 2 i d . . .
H4 H 0.287(3) 1.097(3) 0.2825(19) 0.079(7) Uiso 1 2 i d . . .
H5 H 0.715(3) 1.038(3) 0.2648(18) 0.080(7) Uiso 1 2 i d . . .
H1B H 0.240(3) 0.296(3) 0.444(2) 0.112(10) Uiso 1 2 i d . . .

loop_
_atom_site_aniso_label
_atom_site_aniso_U_11
_atom_site_aniso_U_22
_atom_site_aniso_U_33
_atom_site_aniso_U_23
_atom_site_aniso_U_13
_atom_site_aniso_U_12
O1A 0.0426(7) 0.0718(8) 0.0429(6) -0.0245(6) -0.0020(5) 0.0091(6)
O2A 0.0431(7) 0.0844(9) 0.0601(8) -0.0343(7) -0.0049(6) 0.0163(6)
O3A 0.0373(6) 0.0670(7) 0.0399(6) -0.0129(5) 0.0012(4) 0.0039(5)
O4A 0.0382(6) 0.0677(7) 0.0411(6) -0.0241(5) -0.0013(5) 0.0071(5)
C1A 0.0391(9) 0.0387(7) 0.0333(7) -0.0060(6) 0.0028(6) 0.0019(6)
C2A 0.0432(9) 0.0441(8) 0.0379(7) -0.0091(6) 0.0054(6) 0.0064(6)
C3A 0.0491(9) 0.0478(8) 0.0367(8) -0.0126(6) 0.0023(6) 0.0077(7)
C4A 0.0537(10) 0.0432(8) 0.0337(7) -0.0073(6) 0.0064(6) 0.0070(7)
C5A 0.0563(10) 0.0469(8) 0.0345(7) -0.0112(6) 0.0057(7) 0.0079(7)
C6A 0.0569(10) 0.0440(8) 0.0342(7) -0.0086(6) 0.0106(7) 0.0044(7)
C7A 0.0575(10) 0.0475(9) 0.0390(8) -0.0118(6) 0.0158(7) -0.0022(7)
C8A 0.0621(10) 0.0373(8) 0.0370(8) -0.0096(6) 0.0122(7) 0.0017(7)
C9A 0.0486(9) 0.0413(8) 0.0342(7) -0.0066(6) 0.0050(6) 0.0115(6)
C10A 0.0390(8) 0.0458(8) 0.0260(6) -0.0038(5) 0.0009(5) 0.0077(6)
O1B 0.0838(10) 0.0634(8) 0.0537(7) -0.0048(6) -0.0234(7) 0.0000(7)
O2B 0.1457(17) 0.0695(10) 0.0815(11) -0.0225(8) -0.0520(11) 0.0340(10)
C1B 0.0573(11) 0.0570(10) 0.0435(9) -0.0047(7) -0.0070(7) 0.0018(8)
C2B 0.0699(12) 0.0573(10) 0.0493(10) -0.0085(8) -0.0114(8) 0.0028(9)
C3B 0.0545(11) 0.0647(11) 0.0421(9) -0.0093(8) -0.0025(7) -0.0030(8)
C4B 0.0523(11) 0.0698(11) 0.0450(9) -0.0130(8) -0.0010(8) 0.0011(8)
C5B 0.0543(11) 0.0727(12) 0.0435(9) -0.0119(8) 0.0009(7) -0.0036(9)
N1 0.0356(8) 0.0663(9) 0.0662(10) -0.0039(7) 0.0000(7) 0.0099(7)
N2 0.0364(8) 0.0659(9) 0.0572(8) -0.0019(7) 0.0074(6) 0.0070(6)
C1 0.0483(11) 0.0768(12) 0.0537(10) 0.0054(9) 0.0024(8) 0.0072(9)
C2 0.0443(11) 0.1122(18) 0.0571(11) -0.0176(11) 0.0066(9) 0.0159(11)
C3 0.0436(11) 0.1121(17) 0.0515(10) -0.0154(10) -0.0007(8) 0.0172(10)

loop_
_geom_bond_atom_site_label_1
_geom_bond_atom_site_label_2
_geom_bond_distance
_geom_bond_site_symmetry_2
_geom_bond_publ_flag
O1A C1A 1.3139(17) . ?
O2A C1A 1.2017(19) . ?
O3A C10A 1.2493(18) . ?
O4A C10A 1.2553(17) . ?
C1A C2A 1.500(2) . ?
C2A C3A 1.512(2) . ?
C3A C4A 1.519(2) . ?
C4A C5A 1.517(2) . ?
C5A C6A 1.516(2) . ?
C6A C7A 1.515(2) . ?
C7A C8A 1.524(2) . ?
C8A C9A 1.518(2) . ?
C9A C10A 1.509(2) . ?
O1B C1B 1.308(2) . ?
O2B C1B 1.192(2) . ?
C1B C2B 1.499(2) . ?
C2B C3B 1.503(3) . ?
C3B C4B 1.520(2) . ?
C4B C5B 1.510(3) . ?
C5B C5B 1.521(3) 2_667 ?
N1 C1 1.307(3) . ?
N1 C2 1.346(3) . ?
N2 C1 1.316(2) . ?
N2 C3 1.352(2) . ?
C2 C3 1.336(3) . ?
